data_4500837
loop_
_publ_author_name
'Thu\'ery, Pierre'

_publ_section_title
;
 Uranyl Ion Complexation by Aliphatic Dicarboxylic Acids in the Presence
 of Cucurbiturils as Additional Ligands or Structure-Directing Agents
;
_journal_issue 6
_journal_name_full 'Crystal Growth &amp; Design'
_journal_page_first 2606
_journal_paper_doi 10.1021/cg200349p
_journal_volume 11
_journal_year 2011
_chemical_formula_sum 'C93 H147 N27 O62 Sr2 U6'
_chemical_formula_weight 4238.80
_space_group_IT_number 2
_symmetry_cell_setting triclinic
_symmetry_space_group_name_Hall '-P 1'
_symmetry_space_group_name_H-M 'P -1'
_atom_sites_solution_hydrogens geom
_atom_sites_solution_primary direct
_atom_sites_solution_secondary difmap
_audit_creation_method SHELXL-97
_cell_angle_alpha 100.306(3)
_cell_angle_beta 95.584(3)
_cell_angle_gamma 91.732(4)
_cell_formula_units_Z 1
_cell_length_a 10.8713(7)
_cell_length_b 16.6696(6)
_cell_length_c 17.9276(10)
_cell_measurement_reflns_used 140268
_cell_measurement_temperature 150(2)
_cell_measurement_theta_max 25.68
_cell_measurement_theta_min 2.49
_cell_volume 3177.5(3)
_computing_cell_refinement 'HKL2000 (Otwinowski & Minor, 1997)'
_computing_data_collection 'COLLECT (Nonius, 1998)'
_computing_data_reduction 'HKL2000 (Otwinowski & Minor, 1997)'
_computing_molecular_graphics 'SHELXTL (Sheldrick, 2008)'
_computing_publication_material 'SHELXTL (Sheldrick, 2008); PLATON (Spek, 2003)'
_computing_structure_refinement 'SHELXL-97 (Sheldrick, 2008)'
_computing_structure_solution 'SHELXS-97 (Sheldrick, 2008)'
_diffrn_ambient_temperature 150(2)
_diffrn_measured_fraction_theta_full 0.997
_diffrn_measured_fraction_theta_max 0.997
_diffrn_measurement_device_type 'Nonius Kappa-CCD area-detector diffractometer'
_diffrn_measurement_method 'two \f and nine \w scans with 2\% steps (612 frames)'
_diffrn_radiation_monochromator graphite
_diffrn_radiation_source 'fine-focus sealed tube'
_diffrn_radiation_type MoK\a
_diffrn_radiation_wavelength 0.71073
_diffrn_reflns_av_R_equivalents 0.0582
_diffrn_reflns_av_sigmaI/netI 0.0628
_diffrn_reflns_limit_h_max 13
_diffrn_reflns_limit_h_min -13
_diffrn_reflns_limit_k_max 20
_diffrn_reflns_limit_k_min -20
_diffrn_reflns_limit_l_max 21
_diffrn_reflns_limit_l_min -21
_diffrn_reflns_number 140268
_diffrn_reflns_theta_full 25.68
_diffrn_reflns_theta_max 25.68
_diffrn_reflns_theta_min 2.49
_diffrn_standards_decay_% 0
_diffrn_standards_interval_time 0
_diffrn_standards_number 0
_exptl_absorpt_coefficient_mu 8.557
_exptl_absorpt_correction_T_max 0.425
_exptl_absorpt_correction_T_min 0.318
_exptl_absorpt_correction_type multi-scan
_exptl_absorpt_process_details 'SCALEPACK (Otwinowski & Minor, 1997)'
_exptl_crystal_colour 'translucent light yellow'
_exptl_crystal_density_diffrn 2.215
_exptl_crystal_density_method 'not measured'
_exptl_crystal_description parallelepiped
_exptl_crystal_F_000 2018
_exptl_crystal_size_max 0.14
_exptl_crystal_size_mid 0.10
_exptl_crystal_size_min 0.10
_refine_diff_density_max 1.603
_refine_diff_density_min -2.278
_refine_diff_density_rms 0.173
_refine_ls_extinction_method none
_refine_ls_goodness_of_fit_ref 1.130
_refine_ls_hydrogen_treatment constr
_refine_ls_matrix_type full
_refine_ls_number_parameters 885
_refine_ls_number_reflns 12036
_refine_ls_number_restraints 74
_refine_ls_restrained_S_all 1.131
_refine_ls_R_factor_all 0.0506
_refine_ls_R_factor_gt 0.0428
_refine_ls_shift/su_max 0.001
_refine_ls_shift/su_mean 0.000
_refine_ls_structure_factor_coef Fsqd
_refine_ls_weighting_details 'calc w=1/[\s^2^(Fo^2^)+(0.0280P)^2^+23.7531P] where P=(Fo^2^+2Fc^2^)/3'
_refine_ls_weighting_scheme calc
_refine_ls_wR_factor_gt 0.1079
_refine_ls_wR_factor_ref 0.1110
_reflns_number_gt 10520
_reflns_number_total 12036
_reflns_threshold_expression >2sigma(I)
_cod_data_source_file cg200349p_si_002.cif
_cod_data_source_block 8
_cod_database_code 4500837

loop_
_symmetry_equiv_pos_as_xyz
'x, y, z'
'-x, -y, -z'

loop_
_atom_site_label
_atom_site_type_symbol
_atom_site_fract_x
_atom_site_fract_y
_atom_site_fract_z
_atom_site_U_iso_or_equiv
_atom_site_adp_type
_atom_site_occupancy
_atom_site_symmetry_multiplicity
_atom_site_calc_flag
_atom_site_refinement_flags
U1 U 0.13513(3) 0.069627(19) 0.514524(17) 0.02942(9) Uani 1 1 d .
U2 U -0.16929(3) 0.177592(19) 0.489363(17) 0.03003(9) Uani 1 1 d .
U3 U 0.21940(3) -0.49662(2) 0.842068(18) 0.03288(9) Uani 1 1 d .
Sr Sr 0.59840(7) 0.15404(5) 0.93900(4) 0.03287(18) Uani 1 1 d .
O1 O 0.1702(5) 0.0394(4) 0.4191(3) 0.0371(14) Uani 1 1 d .
O2 O 0.1070(5) 0.1067(4) 0.6106(3) 0.0364(14) Uani 1 1 d .
O3 O -0.1882(5) 0.1662(4) 0.3882(3) 0.0323(13) Uani 1 1 d .
O4 O -0.1543(5) 0.1915(3) 0.5907(3) 0.0328(13) Uani 1 1 d .
O5 O 0.3137(6) -0.5818(4) 0.8325(4) 0.0451(16) Uani 1 1 d .
O6 O 0.1240(6) -0.4119(4) 0.8515(4) 0.0452(16) Uani 1 1 d .
O7 O -0.0730(5) 0.0584(3) 0.4791(3) 0.0322(13) Uani 1 1 d .
O8 O 0.0494(5) 0.2043(4) 0.4885(3) 0.0351(13) Uani 1 1 d .
O9 O 0.2484(5) 0.2062(4) 0.5241(3) 0.0367(14) Uani 1 1 d .
O10 O 0.1413(5) 0.6735(4) 0.5077(4) 0.0390(14) Uani 1 1 d .
O11 O 0.3284(5) 0.7198(4) 0.4959(3) 0.0368(14) Uani 1 1 d .
O12 O 0.3330(5) 0.0384(4) 0.5724(4) 0.0375(14) Uani 1 1 d .
O13 O 0.3447(5) -0.0922(4) 0.5203(3) 0.0360(14) Uani 1 1 d .
O14 O 0.4010(6) -0.4028(4) 0.8416(4) 0.0455(16) Uani 1 1 d .
O15 O 0.2976(6) -0.4537(4) 0.7314(4) 0.0494(18) Uani 1 1 d .
O16 O 0.0990(6) -0.5564(4) 0.7205(3) 0.0467(17) Uani 1 1 d .
O17 O 0.0294(5) -0.5844(4) 0.8241(3) 0.0398(15) Uani 1 1 d .
O18 O -0.1642(6) -0.4648(4) 1.0367(3) 0.0427(16) Uani 1 1 d .
O19 O -0.3182(6) -0.5540(4) 1.0270(3) 0.0463(17) Uani 1 1 d .
O20 O 0.7727(5) 0.2180(4) 1.0393(4) 0.0433(16) Uani 1 1 d .
O21 O 1.3187(6) 0.1860(5) 1.1200(4) 0.0541(18) Uani 1 1 d .
O22 O 0.6865(5) 0.0689(4) 1.1604(3) 0.0362(14) Uani 1 1 d .
O23 O 1.2464(5) 0.0305(4) 1.2168(4) 0.0447(16) Uani 1 1 d .
O24 O 0.6557(5) -0.1301(4) 1.0767(3) 0.0346(13) Uani 1 1 d .
O25 O 1.2107(5) -0.1774(4) 1.1385(3) 0.0378(14) Uani 1 1 d .
O26 O 0.5391(6) 0.2995(4) 1.0028(4) 0.0461(16) Uani 1 1 d .
H26A H 0.5636 0.3250 1.0560 0.055 Uiso 1 1 d R
H26B H 0.5643 0.3411 0.9792 0.055 Uiso 1 1 d R
O27 O 0.5395(6) 0.0279(4) 0.8365(4) 0.0502(18) Uani 1 1 d .
H27A H 0.4796 -0.0118 0.8365 0.060 Uiso 1 1 d R
H27B H 0.6020 0.0039 0.8153 0.060 Uiso 1 1 d R
O28 O 0.5257(7) 0.1353(7) 1.0627(5) 0.084(3) Uani 1 1 d U
H28A H 0.4512 0.1525 1.0817 0.101 Uiso 1 1 d R
H28B H 0.5595 0.1122 1.0987 0.101 Uiso 1 1 d R
O29 O 0.5114(6) 0.2145(4) 0.8281(4) 0.0479(16) Uani 1 1 d .
O30 O 0.7521(11) 0.0519(8) 0.9662(8) 0.055(2) Uani 0.50 1 d PDU
O31 O 0.6775(15) 0.0234(8) 0.9880(8) 0.053(4) Uani 0.50 1 d P
O32 O 0.0721(7) 0.6297(5) 0.6562(4) 0.064(2) Uani 1 1 d .
H32A H 0.0802 0.6463 0.6081 0.076 Uiso 1 1 d R
H32B H 0.1181 0.5832 0.6503 0.076 Uiso 1 1 d R
N1 N 0.9636(6) 0.2824(4) 1.0355(4) 0.0345(16) Uani 1 1 d .
N2 N 0.9275(6) 0.2360(4) 1.1401(4) 0.0338(16) Uani 1 1 d .
N3 N 1.1494(6) 0.2338(5) 1.1776(4) 0.0381(18) Uani 1 1 d .
N4 N 1.1833(6) 0.2684(5) 1.0672(4) 0.0379(17) Uani 1 1 d .
N5 N 0.8719(6) 0.1373(5) 1.2155(4) 0.0353(17) Uani 1 1 d .
N6 N 0.8317(6) 0.0112(5) 1.2347(4) 0.0340(16) Uani 1 1 d .
N7 N 1.0558(6) -0.0071(5) 1.2489(4) 0.0361(17) Uani 1 1 d .
N8 N 1.0930(6) 0.1220(5) 1.2400(4) 0.0362(17) Uani 1 1 d .
N9 N 0.8113(6) -0.1321(4) 1.1749(4) 0.0317(16) Uani 1 1 d .
N10 N 0.8074(6) -0.2251(4) 1.0687(4) 0.0345(16) Uani 1 1 d .
N11 N 1.0259(6) -0.2524(4) 1.1005(4) 0.0337(16) Uani 1 1 d .
N12 N 1.0340(6) -0.1511(5) 1.1995(4) 0.0347(16) Uani 1 1 d .
N13 N 0.4763(7) 0.2190(5) 0.7020(4) 0.0411(18) Uani 1 1 d .
N14 N 0.9372(10) 0.0013(8) 0.9985(9) 0.054(2) Uani 0.50 1 d PDU
C1 C 0.1533(7) 0.2455(5) 0.5172(5) 0.0328(19) Uani 1 1 d .
C2 C 0.1487(9) 0.3367(6) 0.5434(6) 0.048(2) Uani 1 1 d .
H2A H 0.1131 0.3467 0.5916 0.058 Uiso 1 1 calc R
H2B H 0.0940 0.3583 0.5066 0.058 Uiso 1 1 calc R
C3 C 0.2739(8) 0.3834(6) 0.5535(6) 0.043(2) Uani 1 1 d .
H3A H 0.2653 0.4381 0.5813 0.051 Uiso 1 1 calc R
H3B H 0.3323 0.3568 0.5843 0.051 Uiso 1 1 calc R
C4 C 0.3269(8) 0.3895(6) 0.4791(6) 0.045(2) Uani 1 1 d .
H4A H 0.3463 0.3352 0.4548 0.054 Uiso 1 1 calc R
H4B H 0.4039 0.4223 0.4908 0.054 Uiso 1 1 calc R
C5 C 0.2422(10) 0.4263(6) 0.4222(6) 0.049(3) Uani 1 1 d .
H5A H 0.2869 0.4317 0.3790 0.059 Uiso 1 1 calc R
H5B H 0.1718 0.3884 0.4036 0.059 Uiso 1 1 calc R
C6 C 0.1941(9) 0.5094(6) 0.4537(6) 0.042(2) Uani 1 1 d .
H6A H 0.1410 0.5273 0.4138 0.051 Uiso 1 1 calc R
H6B H 0.1444 0.5037 0.4947 0.051 Uiso 1 1 calc R
C7 C 0.2968(8) 0.5741(5) 0.4835(5) 0.040(2) Uani 1 1 d .
H7A H 0.3373 0.5630 0.5310 0.048 Uiso 1 1 calc R
H7B H 0.3579 0.5704 0.4471 0.048 Uiso 1 1 calc R
C8 C 0.2523(8) 0.6603(5) 0.4970(5) 0.0342(19) Uani 1 1 d .
C9 C 0.3892(7) -0.0280(5) 0.5661(5) 0.0338(19) Uani 1 1 d .
C10 C 0.5136(8) -0.0293(5) 0.6092(5) 0.0361(19) Uani 1 1 d .
H10A H 0.5123 0.0025 0.6599 0.043 Uiso 1 1 calc R
H10B H 0.5741 -0.0028 0.5841 0.043 Uiso 1 1 calc R
C11 C 0.5563(8) -0.1147(6) 0.6164(5) 0.037(2) Uani 1 1 d .
H11A H 0.5412 -0.1503 0.5670 0.044 Uiso 1 1 calc R
H11B H 0.6447 -0.1114 0.6315 0.044 Uiso 1 1 calc R
C12 C 0.4897(8) -0.1516(5) 0.6745(5) 0.036(2) Uani 1 1 d .
H12A H 0.4019 -0.1429 0.6668 0.044 Uiso 1 1 calc R
H12B H 0.5205 -0.1241 0.7255 0.044 Uiso 1 1 calc R
C13 C 0.5089(8) -0.2437(5) 0.6673(5) 0.0349(19) Uani 1 1 d .
H13A H 0.4825 -0.2710 0.6155 0.042 Uiso 1 1 calc R
H13B H 0.5962 -0.2523 0.6780 0.042 Uiso 1 1 calc R
C14 C 0.4355(8) -0.2807(6) 0.7226(5) 0.039(2) Uani 1 1 d .
H14A H 0.3480 -0.2832 0.7050 0.047 Uiso 1 1 calc R
H14B H 0.4478 -0.2460 0.7725 0.047 Uiso 1 1 calc R
C15 C 0.4762(8) -0.3668(6) 0.7289(6) 0.043(2) Uani 1 1 d .
H15A H 0.4802 -0.3983 0.6782 0.052 Uiso 1 1 calc R
H15B H 0.5584 -0.3632 0.7562 0.052 Uiso 1 1 calc R
C16 C 0.3877(8) -0.4095(6) 0.7700(5) 0.040(2) Uani 1 1 d .
C17 C 0.0207(8) -0.5941(5) 0.7519(5) 0.038(2) Uani 1 1 d .
C18 C -0.0771(8) -0.6513(6) 0.7036(5) 0.038(2) Uani 1 1 d .
H18A H -0.0469 -0.7061 0.6953 0.046 Uiso 1 1 calc R
H18B H -0.0924 -0.6352 0.6543 0.046 Uiso 1 1 calc R
C19 C -0.1979(8) -0.6525(6) 0.7394(5) 0.041(2) Uani 1 1 d .
H19A H -0.2518 -0.6972 0.7107 0.049 Uiso 1 1 calc R
H19B H -0.1810 -0.6625 0.7910 0.049 Uiso 1 1 calc R
C20 C -0.2644(8) -0.5740(6) 0.7417(5) 0.041(2) Uani 1 1 d .
H20A H -0.2855 -0.5664 0.6897 0.050 Uiso 1 1 calc R
H20B H -0.2073 -0.5292 0.7666 0.050 Uiso 1 1 calc R
C21 C -0.3813(8) -0.5680(7) 0.7818(5) 0.043(2) Uani 1 1 d .
H21A H -0.4411 -0.6103 0.7550 0.052 Uiso 1 1 calc R
H21B H -0.4162 -0.5157 0.7785 0.052 Uiso 1 1 calc R
C22 C -0.3623(9) -0.5763(6) 0.8658(5) 0.041(2) Uani 1 1 d .
H22A H -0.4407 -0.5707 0.8874 0.049 Uiso 1 1 calc R
H22B H -0.3339 -0.6302 0.8695 0.049 Uiso 1 1 calc R
C23 C -0.2679(9) -0.5117(6) 0.9115(5) 0.045(2) Uani 1 1 d .
H23A H -0.1886 -0.5204 0.8915 0.054 Uiso 1 1 calc R
H23B H -0.2933 -0.4584 0.9032 0.054 Uiso 1 1 calc R
C24 C -0.2503(9) -0.5105(6) 0.9959(5) 0.043(2) Uani 1 1 d .
C25 C 0.8762(8) 0.2425(5) 1.0687(5) 0.037(2) Uani 1 1 d .
C26 C 1.0716(7) 0.3109(5) 1.0868(5) 0.036(2) Uani 1 1 d .
H26 H 1.0850 0.3703 1.0944 0.043 Uiso 1 1 calc R
C27 C 1.0443(8) 0.2814(6) 1.1618(5) 0.037(2) Uani 1 1 d .
H27 H 1.0381 0.3276 1.2034 0.045 Uiso 1 1 calc R
C28 C 1.2269(7) 0.2241(6) 1.1205(5) 0.039(2) Uani 1 1 d .
C29 C 0.8495(7) 0.2148(5) 1.1960(5) 0.0332(19) Uani 1 1 d .
H29A H 0.8631 0.2562 1.2419 0.040 Uiso 1 1 calc R
H29B H 0.7634 0.2154 1.1759 0.040 Uiso 1 1 calc R
C30 C 1.1711(8) 0.1946(6) 1.2422(5) 0.039(2) Uani 1 1 d .
H30A H 1.1592 0.2335 1.2878 0.047 Uiso 1 1 calc R
H30B H 1.2569 0.1799 1.2464 0.047 Uiso 1 1 calc R
C31 C 0.7865(8) 0.0724(6) 1.1994(5) 0.037(2) Uani 1 1 d .
C32 C 0.9742(7) 0.1239(6) 1.2691(5) 0.036(2) Uani 1 1 d .
H32 H 0.9760 0.1626 1.3174 0.043 Uiso 1 1 calc R
C33 C 0.9506(7) 0.0338(6) 1.2805(5) 0.0348(19) Uani 1 1 d .
H33 H 0.9471 0.0300 1.3342 0.042 Uiso 1 1 calc R
C34 C 1.1426(7) 0.0470(6) 1.2328(5) 0.039(2) Uani 1 1 d .
C35 C 0.7656(8) -0.0670(6) 1.2290(5) 0.037(2) Uani 1 1 d .
H35A H 0.6787 -0.0612 1.2138 0.045 Uiso 1 1 calc R
H35B H 0.7721 -0.0823 1.2788 0.045 Uiso 1 1 calc R
C36 C 1.0881(8) -0.0864(6) 1.2605(5) 0.041(2) Uani 1 1 d .
H36A H 1.0607 -0.0954 1.3084 0.049 Uiso 1 1 calc R
H36B H 1.1774 -0.0889 1.2646 0.049 Uiso 1 1 calc R
C37 C 0.7483(7) -0.1599(5) 1.1032(5) 0.0324(19) Uani 1 1 d .
C38 C 0.9079(7) -0.1850(6) 1.1939(5) 0.0347(19) Uani 1 1 d .
H38 H 0.8928 -0.2077 1.2392 0.042 Uiso 1 1 calc R
C39 C 0.9009(7) -0.2525(6) 1.1218(5) 0.036(2) Uani 1 1 d .
H39 H 0.8759 -0.3056 1.1331 0.044 Uiso 1 1 calc R
C40 C 1.1015(7) -0.1914(5) 1.1453(5) 0.0330(18) Uani 1 1 d .
C41 C 0.7551(8) -0.2780(6) 0.9994(5) 0.039(2) Uani 1 1 d .
H41A H 0.6684 -0.2670 0.9901 0.047 Uiso 1 1 calc R
H41B H 0.7596 -0.3342 1.0064 0.047 Uiso 1 1 calc R
C42 C 1.0663(8) -0.3078(5) 1.0379(5) 0.038(2) Uani 1 1 d .
H42A H 1.0277 -0.3615 1.0360 0.045 Uiso 1 1 calc R
H42B H 1.1551 -0.3121 1.0466 0.045 Uiso 1 1 calc R
C43 C 0.5422(8) 0.2015(6) 0.7620(6) 0.043(2) Uani 1 1 d .
H43 H 0.6174 0.1777 0.7545 0.052 Uiso 1 1 calc R
C44 C 0.5221(9) 0.2092(7) 0.6270(5) 0.050(3) Uani 1 1 d .
H44A H 0.6042 0.1895 0.6301 0.076 Uiso 1 1 calc R
H44B H 0.5238 0.2609 0.6105 0.076 Uiso 1 1 calc R
H44C H 0.4684 0.1708 0.5911 0.076 Uiso 1 1 calc R
C45 C 0.3565(8) 0.2540(6) 0.7097(6) 0.045(2) Uani 1 1 d .
H45A H 0.3345 0.2540 0.7603 0.067 Uiso 1 1 calc R
H45B H 0.2953 0.2222 0.6733 0.067 Uiso 1 1 calc R
H45C H 0.3605 0.3091 0.7007 0.067 Uiso 1 1 calc R
C46 C 0.8154(10) -0.0007(9) 0.9898(11) 0.055(2) Uani 0.50 1 d PDU
H46 H 0.7778 -0.0495 0.9963 0.065 Uiso 0.50 1 d PR
C47 C 1.0037(14) -0.0539(11) 1.0405(12) 0.055(2) Uani 0.50 1 d PDU
H47A H 0.9507 -0.0989 1.0467 0.082 Uiso 0.50 1 d PR
H47B H 1.0714 -0.0739 1.0127 0.082 Uiso 0.50 1 d PR
H47C H 1.0362 -0.0239 1.0897 0.082 Uiso 0.50 1 d PR
C48 C 1.0099(13) 0.0729(9) 0.9889(13) 0.055(2) Uani 0.50 1 d PDU
H48A H 0.9557 0.1043 0.9610 0.082 Uiso 0.50 1 d PR
H48B H 1.0423 0.1057 1.0370 0.082 Uiso 0.50 1 d PR
H48C H 1.0775 0.0557 0.9599 0.082 Uiso 0.50 1 d PR

loop_
_atom_site_aniso_label
_atom_site_aniso_U_11
_atom_site_aniso_U_22
_atom_site_aniso_U_33
_atom_site_aniso_U_23
_atom_site_aniso_U_13
_atom_site_aniso_U_12
U1 0.02467(15) 0.03009(17) 0.03308(16) 0.00501(12) 0.00276(12) 0.00011(12)
U2 0.02554(16) 0.03021(17) 0.03392(17) 0.00446(12) 0.00363(12) 0.00140(12)
U3 0.03142(17) 0.03140(18) 0.03523(17) 0.00377(13) 0.00514(13) 0.00062(13)
Sr 0.0268(4) 0.0367(4) 0.0344(4) 0.0056(3) 0.0016(3) 0.0004(3)
O1 0.041(3) 0.032(3) 0.038(3) 0.002(3) 0.012(3) -0.002(3)
O2 0.043(3) 0.030(3) 0.035(3) 0.003(2) 0.007(3) -0.004(3)
O3 0.024(3) 0.036(3) 0.035(3) 0.001(2) 0.003(2) 0.002(2)
O4 0.028(3) 0.032(3) 0.037(3) 0.002(2) 0.004(2) 0.004(2)
O5 0.039(3) 0.042(4) 0.053(4) 0.003(3) 0.004(3) 0.011(3)
O6 0.045(4) 0.037(4) 0.053(4) 0.004(3) 0.010(3) 0.011(3)
O7 0.022(3) 0.033(3) 0.040(3) 0.006(2) -0.001(2) -0.004(2)
O8 0.021(3) 0.037(3) 0.046(3) 0.008(3) -0.001(2) 0.000(2)
O9 0.028(3) 0.037(3) 0.045(3) 0.007(3) 0.006(3) -0.001(3)
O10 0.029(3) 0.034(3) 0.054(4) 0.006(3) 0.003(3) -0.002(3)
O11 0.030(3) 0.036(3) 0.043(3) 0.004(3) 0.004(3) -0.001(3)
O12 0.030(3) 0.028(3) 0.053(4) 0.006(3) 0.002(3) 0.004(3)
O13 0.029(3) 0.041(4) 0.037(3) 0.006(3) 0.003(2) -0.004(3)
O14 0.042(4) 0.047(4) 0.046(4) 0.007(3) 0.004(3) -0.011(3)
O15 0.052(4) 0.057(4) 0.039(4) 0.007(3) 0.015(3) -0.014(3)
O16 0.049(4) 0.054(4) 0.033(3) 0.003(3) 0.001(3) -0.018(3)
O17 0.034(3) 0.045(4) 0.038(3) 0.006(3) 0.001(3) -0.008(3)
O18 0.043(4) 0.047(4) 0.037(3) 0.008(3) 0.004(3) -0.013(3)
O19 0.055(4) 0.048(4) 0.034(3) 0.006(3) 0.004(3) -0.014(3)
O20 0.025(3) 0.060(4) 0.043(3) 0.009(3) -0.001(3) -0.007(3)
O21 0.041(4) 0.074(5) 0.049(4) 0.010(4) 0.010(3) 0.022(4)
O22 0.027(3) 0.039(4) 0.041(3) 0.006(3) 0.000(3) 0.003(3)
O23 0.025(3) 0.053(4) 0.052(4) -0.002(3) 0.007(3) 0.007(3)
O24 0.027(3) 0.036(3) 0.042(3) 0.007(3) 0.005(2) 0.003(3)
O25 0.026(3) 0.045(4) 0.041(3) 0.004(3) 0.005(2) 0.001(3)
O26 0.036(3) 0.036(4) 0.064(4) 0.004(3) 0.005(3) -0.003(3)
O27 0.030(3) 0.052(4) 0.062(4) -0.010(3) 0.008(3) -0.005(3)
O28 0.049(4) 0.153(7) 0.070(5) 0.061(5) 0.022(4) 0.035(5)
O29 0.045(4) 0.061(5) 0.040(4) 0.013(3) 0.008(3) 0.014(3)
O30 0.062(5) 0.049(5) 0.057(5) 0.017(4) 0.008(4) 0.014(4)
O31 0.075(10) 0.026(7) 0.054(8) 0.010(6) -0.009(7) 0.003(7)
O32 0.077(5) 0.063(5) 0.051(4) 0.006(4) 0.009(4) 0.012(4)
N1 0.027(4) 0.032(4) 0.043(4) 0.003(3) 0.005(3) 0.001(3)
N2 0.024(3) 0.036(4) 0.040(4) 0.003(3) 0.000(3) 0.002(3)
N3 0.023(3) 0.055(5) 0.034(4) 0.002(3) 0.004(3) 0.012(3)
N4 0.026(4) 0.043(4) 0.044(4) 0.004(3) 0.005(3) 0.006(3)
N5 0.023(3) 0.047(5) 0.034(4) 0.005(3) 0.001(3) 0.002(3)
N6 0.021(3) 0.041(4) 0.038(4) 0.005(3) -0.001(3) -0.001(3)
N7 0.022(3) 0.048(5) 0.038(4) 0.003(3) 0.007(3) 0.007(3)
N8 0.021(3) 0.046(5) 0.041(4) 0.003(3) 0.006(3) 0.002(3)
N9 0.018(3) 0.039(4) 0.037(4) 0.003(3) 0.006(3) 0.006(3)
N10 0.026(3) 0.033(4) 0.043(4) 0.004(3) 0.002(3) 0.005(3)
N11 0.022(3) 0.038(4) 0.042(4) 0.006(3) 0.010(3) 0.003(3)
N12 0.022(3) 0.047(5) 0.036(4) 0.010(3) 0.002(3) 0.006(3)
N13 0.034(4) 0.045(5) 0.043(4) 0.008(3) 0.003(3) -0.001(3)
N14 0.062(5) 0.049(5) 0.057(5) 0.017(4) 0.008(4) 0.014(4)
C1 0.026(4) 0.034(5) 0.040(5) 0.010(4) 0.007(3) -0.002(4)
C2 0.048(6) 0.038(5) 0.060(6) 0.007(5) 0.013(5) -0.007(4)
C3 0.040(5) 0.032(5) 0.056(6) 0.013(4) -0.001(4) -0.004(4)
C4 0.027(4) 0.032(5) 0.078(7) 0.009(5) 0.016(4) 0.005(4)
C5 0.063(7) 0.031(5) 0.056(6) 0.003(4) 0.021(5) 0.002(5)
C6 0.041(5) 0.034(5) 0.052(6) 0.011(4) 0.003(4) 0.000(4)
C7 0.036(5) 0.033(5) 0.049(5) 0.007(4) -0.001(4) 0.005(4)
C8 0.031(4) 0.033(5) 0.036(4) 0.005(4) -0.008(3) 0.000(4)
C9 0.023(4) 0.039(5) 0.038(5) 0.006(4) 0.003(3) -0.003(4)
C10 0.035(5) 0.033(5) 0.043(5) 0.013(4) 0.004(4) 0.002(4)
C11 0.027(4) 0.041(5) 0.043(5) 0.010(4) 0.002(4) 0.000(4)
C12 0.033(4) 0.040(5) 0.036(5) 0.007(4) 0.004(4) 0.000(4)
C13 0.029(4) 0.042(5) 0.033(4) 0.006(4) 0.000(3) -0.003(4)
C14 0.030(4) 0.041(5) 0.045(5) 0.004(4) 0.013(4) -0.006(4)
C15 0.029(5) 0.050(6) 0.055(6) 0.020(5) 0.005(4) 0.000(4)
C16 0.035(5) 0.035(5) 0.050(6) 0.008(4) 0.003(4) 0.002(4)
C17 0.038(5) 0.034(5) 0.040(5) 0.003(4) 0.001(4) 0.004(4)
C18 0.042(5) 0.041(5) 0.032(4) 0.006(4) 0.002(4) 0.001(4)
C19 0.041(5) 0.036(5) 0.045(5) 0.009(4) -0.002(4) -0.002(4)
C20 0.041(5) 0.047(6) 0.036(5) 0.009(4) 0.001(4) -0.001(4)
C21 0.039(5) 0.054(6) 0.036(5) 0.008(4) 0.000(4) 0.003(4)
C22 0.045(5) 0.043(5) 0.032(5) 0.005(4) 0.000(4) 0.002(4)
C23 0.053(6) 0.036(5) 0.041(5) 0.005(4) -0.006(4) -0.010(4)
C24 0.046(5) 0.043(5) 0.040(5) 0.005(4) 0.007(4) -0.003(4)
C25 0.025(4) 0.037(5) 0.050(5) 0.004(4) 0.012(4) 0.002(4)
C26 0.025(4) 0.033(5) 0.046(5) -0.001(4) 0.006(4) 0.002(4)
C27 0.030(4) 0.036(5) 0.044(5) 0.002(4) 0.000(4) 0.001(4)
C28 0.018(4) 0.053(6) 0.042(5) 0.001(4) 0.001(3) 0.000(4)
C29 0.023(4) 0.035(5) 0.040(5) 0.002(4) 0.006(3) 0.008(3)
C30 0.024(4) 0.050(6) 0.039(5) -0.002(4) 0.004(3) 0.000(4)
C31 0.028(4) 0.051(6) 0.029(4) 0.002(4) 0.003(3) 0.003(4)
C32 0.024(4) 0.041(5) 0.042(5) 0.001(4) 0.002(3) 0.005(4)
C33 0.024(4) 0.044(5) 0.035(4) 0.003(4) 0.001(3) 0.006(4)
C34 0.021(4) 0.059(6) 0.032(4) -0.002(4) 0.003(3) 0.002(4)
C35 0.032(4) 0.048(6) 0.033(4) 0.006(4) 0.009(4) 0.006(4)
C36 0.020(4) 0.063(6) 0.039(5) 0.009(4) 0.002(3) 0.005(4)
C37 0.021(4) 0.040(5) 0.036(4) 0.006(4) 0.005(3) 0.000(4)
C38 0.023(4) 0.046(5) 0.035(4) 0.010(4) 0.002(3) 0.000(4)
C39 0.017(4) 0.043(5) 0.053(5) 0.016(4) 0.010(4) 0.009(3)
C40 0.021(4) 0.039(5) 0.042(5) 0.012(4) 0.006(3) 0.010(3)
C41 0.023(4) 0.045(5) 0.048(5) 0.002(4) 0.008(4) 0.000(4)
C42 0.030(4) 0.030(5) 0.050(5) 0.003(4) 0.004(4) 0.004(4)
C43 0.031(5) 0.049(6) 0.050(6) 0.014(4) -0.001(4) 0.004(4)
C44 0.051(6) 0.063(7) 0.032(5) -0.005(4) 0.011(4) -0.010(5)
C45 0.040(5) 0.050(6) 0.046(5) 0.013(4) 0.004(4) 0.001(4)
C46 0.062(5) 0.049(5) 0.057(5) 0.017(4) 0.008(4) 0.014(4)
C47 0.062(5) 0.049(5) 0.057(5) 0.017(4) 0.008(4) 0.014(4)
C48 0.062(5) 0.049(5) 0.057(5) 0.017(4) 0.008(5) 0.014(4)

loop_
_atom_type_symbol
_atom_type_description
_atom_type_scat_dispersion_real
_atom_type_scat_dispersion_imag
_atom_type_scat_source
C C 0.0033 0.0016 'International Tables Vol C Tables 4.2.6.8 and 6.1.1.4'
H H 0.0000 0.0000 'International Tables Vol C Tables 4.2.6.8 and 6.1.1.4'
N N 0.0061 0.0033 'International Tables Vol C Tables 4.2.6.8 and 6.1.1.4'
O O 0.0106 0.0060 'International Tables Vol C Tables 4.2.6.8 and 6.1.1.4'
Sr Sr -1.5307 3.2498 'International Tables Vol C Tables 4.2.6.8 and 6.1.1.4'
U U -9.6767 9.6646 'International Tables Vol C Tables 4.2.6.8 and 6.1.1.4'

loop_
_geom_angle_atom_site_label_1
_geom_angle_atom_site_label_2
_geom_angle_atom_site_label_3
_geom_angle
_geom_angle_site_symmetry_1
_geom_angle_site_symmetry_3
O1 U1 O2 175.7(3) . .
O1 U1 O7 91.8(2) . 2_556
O2 U1 O7 92.3(2) . 2_556
O1 U1 O7 92.5(2) . .
O2 U1 O7 89.9(2) . .
O7 U1 O7 73.5(2) 2_556 .
O1 U1 O12 95.4(3) . .
O2 U1 O12 83.6(3) . .
O7 U1 O12 86.2(2) 2_556 .
O7 U1 O12 158.5(2) . .
O1 U1 O9 90.9(2) . .
O2 U1 O9 84.8(2) . .
O7 U1 O9 167.2(2) 2_556 .
O7 U1 O9 118.9(2) . .
O12 U1 O9 81.0(2) . .
O1 U1 O8 92.8(2) . .
O2 U1 O8 84.9(2) . .
O7 U1 O8 141.17(19) 2_556 .
O7 U1 O8 67.75(19) . .
O12 U1 O8 131.54(18) . .
O9 U1 O8 51.11(18) . .
O3 U2 O4 178.0(3) . .
O3 U2 O7 89.7(2) . .
O4 U2 O7 92.2(2) . .
O3 U2 O13 87.9(2) . 2_556
O4 U2 O13 91.8(2) . 2_556
O7 U2 O13 82.6(2) . 2_556
O3 U2 O8 89.5(2) . .
O4 U2 O8 91.6(2) . .
O7 U2 O8 70.80(19) . .
O13 U2 O8 153.3(2) 2_556 .
O3 U2 O11 92.4(2) . 2_566
O4 U2 O11 85.6(2) . 2_566
O7 U2 O11 162.55(18) . 2_566
O13 U2 O11 80.1(2) 2_556 2_566
O8 U2 O11 126.50(19) . 2_566
O3 U2 O10 86.8(2) . 2_566
O4 U2 O10 92.0(2) . 2_566
O7 U2 O10 144.76(19) . 2_566
O13 U2 O10 132.2(2) 2_556 2_566
O8 U2 O10 74.1(2) . 2_566
O11 U2 O10 52.68(19) 2_566 2_566
O5 U3 O6 179.5(3) . .
O5 U3 O15 90.8(3) . .
O6 U3 O15 89.4(3) . .
O5 U3 O17 92.1(3) . .
O6 U3 O17 87.5(3) . .
O15 U3 O17 119.2(2) . .
O5 U3 O16 89.5(3) . .
O6 U3 O16 90.1(3) . .
O15 U3 O16 66.4(2) . .
O17 U3 O16 53.0(2) . .
O5 U3 O19 91.0(3) . 2_547
O6 U3 O19 89.3(3) . 2_547
O15 U3 O19 121.7(2) . 2_547
O17 U3 O19 119.0(2) . 2_547
O16 U3 O19 171.9(2) . 2_547
O5 U3 O14 91.0(3) . .
O6 U3 O14 89.4(3) . .
O15 U3 O14 52.8(2) . .
O17 U3 O14 171.5(2) . .
O16 U3 O14 119.2(2) . .
O19 U3 O14 68.9(2) 2_547 .
O5 U3 O18 87.1(3) . 2_547
O6 U3 O18 92.8(3) . 2_547
O15 U3 O18 173.2(2) . 2_547
O17 U3 O18 67.32(19) . 2_547
O16 U3 O18 120.01(19) . 2_547
O19 U3 O18 51.98(19) 2_547 2_547
O14 U3 O18 120.8(2) . 2_547
O28 Sr O30 84.0(4) . .
O28 Sr O29 135.1(2) . .
O30 Sr O29 138.6(4) . .
O28 Sr O20 75.3(3) . .
O30 Sr O20 68.4(4) . .
O29 Sr O20 125.8(2) . .
O28 Sr O27 110.6(3) . .
O30 Sr O27 75.1(4) . .
O29 Sr O27 77.4(2) . .
O20 Sr O27 142.2(2) . .
O28 Sr O26 75.2(3) . .
O30 Sr O26 137.5(4) . .
O29 Sr O26 76.7(2) . .
O20 Sr O26 70.7(2) . .
O27 Sr O26 146.9(2) . .
O28 Sr O31 65.7(4) . .
O29 Sr O31 147.1(3) . .
O20 Sr O31 79.6(3) . .
O27 Sr O31 70.4(3) . .
O26 Sr O31 135.6(3) . .
O28 Sr O25 147.5(2) . 2_757
O30 Sr O25 73.5(4) . 2_757
O29 Sr O25 74.3(2) . 2_757
O20 Sr O25 74.71(19) . 2_757
O27 Sr O25 86.35(19) . 2_757
O26 Sr O25 106.0(2) . 2_757
O31 Sr O25 96.7(4) . 2_757
O28 Sr O24 69.9(2) . 2_657
O30 Sr O24 126.2(4) . 2_657
O29 Sr O24 71.5(2) . 2_657
O20 Sr O24 139.38(18) . 2_657
O27 Sr O24 71.85(18) . 2_657
O26 Sr O24 80.60(18) . 2_657
O31 Sr O24 103.7(4) . 2_657
O25 Sr O24 142.57(18) 2_757 2_657
U1 O7 U2 133.4(2) 2_556 .
U1 O7 U1 106.5(2) 2_556 .
U2 O7 U1 115.4(2) . .
C1 O8 U2 150.8(5) . .
C1 O8 U1 92.4(5) . .
U2 O8 U1 101.3(2) . .
C1 O9 U1 95.5(5) . .
C8 O10 U2 93.5(5) . 2_566
C8 O11 U2 93.7(5) . 2_566
C9 O12 U1 131.0(5) . .
C9 O13 U2 135.3(5) . 2_556
C16 O14 U3 93.1(5) . .
C16 O15 U3 94.6(6) . .
C17 O16 U3 93.8(5) . .
C17 O17 U3 94.2(5) . .
C24 O18 U3 93.7(5) . 2_547
C24 O19 U3 95.2(5) . 2_547
C25 O20 Sr 160.3(6) . .
C37 O24 Sr 139.7(5) . 2_657
C40 O25 Sr 154.5(6) . 2_757
Sr O26 H26A 124.9 . .
Sr O26 H26B 114.4 . .
H26A O26 H26B 99.3 . .
Sr O27 H27A 127.5 . .
Sr O27 H27B 115.3 . .
H27A O27 H27B 107.4 . .
Sr O28 H28A 127.0 . .
Sr O28 H28B 130.9 . .
H28A O28 H28B 102.1 . .
C43 O29 Sr 127.4(6) . .
C46 O30 Sr 168.6(12) . .
H32A O32 H32B 99.7 . .
C25 N1 C26 112.9(8) . .
C25 N1 C42 121.4(7) . 2_757
C26 N1 C42 124.3(7) . 2_757
C25 N2 C27 113.0(7) . .
C25 N2 C29 120.2(7) . .
C27 N2 C29 122.3(7) . .
C28 N3 C30 121.1(8) . .
C28 N3 C27 113.0(8) . .
C30 N3 C27 125.7(7) . .
C28 N4 C41 124.3(7) . 2_757
C28 N4 C26 112.9(7) . .
C41 N4 C26 122.6(8) 2_757 .
C31 N5 C29 123.7(7) . .
C31 N5 C32 112.0(8) . .
C29 N5 C32 122.9(7) . .
C31 N6 C35 123.0(7) . .
C31 N6 C33 113.3(7) . .
C35 N6 C33 123.6(8) . .
C34 N7 C36 120.9(7) . .
C34 N7 C33 112.3(7) . .
C36 N7 C33 122.8(7) . .
C34 N8 C32 113.4(7) . .
C34 N8 C30 120.4(7) . .
C32 N8 C30 123.3(7) . .
C37 N9 C38 112.6(7) . .
C37 N9 C35 121.6(7) . .
C38 N9 C35 124.5(7) . .
C37 N10 C41 122.8(7) . .
C37 N10 C39 111.8(7) . .
C41 N10 C39 121.8(7) . .
C40 N11 C42 123.2(7) . .
C40 N11 C39 112.6(7) . .
C42 N11 C39 124.1(7) . .
C40 N12 C38 113.0(7) . .
C40 N12 C36 122.6(7) . .
C38 N12 C36 124.1(7) . .
C43 N13 C45 120.1(8) . .
C43 N13 C44 122.4(9) . .
C45 N13 C44 117.4(8) . .
C46 N14 C47 121.2(5) . .
C46 N14 C48 121.0(5) . .
C47 N14 C48 115.0(5) . .
O9 C1 O8 117.7(8) . .
O9 C1 C2 124.2(8) . .
O8 C1 C2 118.0(8) . .
C1 C2 C3 114.6(8) . .
C1 C2 H2A 108.6 . .
C3 C2 H2A 108.6 . .
C1 C2 H2B 108.6 . .
C3 C2 H2B 108.6 . .
H2A C2 H2B 107.6 . .
C4 C3 C2 114.2(8) . .
C4 C3 H3A 108.7 . .
C2 C3 H3A 108.7 . .
C4 C3 H3B 108.7 . .
C2 C3 H3B 108.7 . .
H3A C3 H3B 107.6 . .
C3 C4 C5 115.0(8) . .
C3 C4 H4A 108.5 . .
C5 C4 H4A 108.5 . .
C3 C4 H4B 108.5 . .
C5 C4 H4B 108.5 . .
H4A C4 H4B 107.5 . .
C6 C5 C4 115.2(8) . .
C6 C5 H5A 108.5 . .
C4 C5 H5A 108.5 . .
C6 C5 H5B 108.5 . .
C4 C5 H5B 108.5 . .
H5A C5 H5B 107.5 . .
C7 C6 C5 113.1(8) . .
C7 C6 H6A 109.0 . .
C5 C6 H6A 109.0 . .
C7 C6 H6B 109.0 . .
C5 C6 H6B 109.0 . .
H6A C6 H6B 107.8 . .
C8 C7 C6 113.6(8) . .
C8 C7 H7A 108.8 . .
C6 C7 H7A 108.8 . .
C8 C7 H7B 108.8 . .
C6 C7 H7B 108.8 . .
H7A C7 H7B 107.7 . .
O10 C8 O11 120.0(8) . .
O10 C8 C7 120.9(8) . .
O11 C8 C7 119.1(8) . .
O12 C9 O13 121.3(8) . .
O12 C9 C10 119.3(7) . .
O13 C9 C10 119.3(8) . .
C9 C10 C11 114.8(7) . .
C9 C10 H10A 108.6 . .
C11 C10 H10A 108.6 . .
C9 C10 H10B 108.6 . .
C11 C10 H10B 108.6 . .
H10A C10 H10B 107.5 . .
C12 C11 C10 112.4(7) . .
C12 C11 H11A 109.1 . .
C10 C11 H11A 109.1 . .
C12 C11 H11B 109.1 . .
C10 C11 H11B 109.1 . .
H11A C11 H11B 107.8 . .
C11 C12 C13 111.8(7) . .
C11 C12 H12A 109.3 . .
C13 C12 H12A 109.3 . .
C11 C12 H12B 109.3 . .
C13 C12 H12B 109.3 . .
H12A C12 H12B 107.9 . .
C14 C13 C12 111.1(7) . .
C14 C13 H13A 109.4 . .
C12 C13 H13A 109.4 . .
C14 C13 H13B 109.4 . .
C12 C13 H13B 109.4 . .
H13A C13 H13B 108.0 . .
C13 C14 C15 111.2(7) . .
C13 C14 H14A 109.4 . .
C15 C14 H14A 109.4 . .
C13 C14 H14B 109.4 . .
C15 C14 H14B 109.4 . .
H14A C14 H14B 108.0 . .
C16 C15 C14 111.0(7) . .
C16 C15 H15A 109.4 . .
C14 C15 H15A 109.4 . .
C16 C15 H15B 109.4 . .
C14 C15 H15B 109.4 . .
H15A C15 H15B 108.0 . .
O14 C16 O15 119.5(8) . .
O14 C16 C15 121.5(8) . .
O15 C16 C15 119.0(9) . .
O17 C17 O16 119.0(8) . .
O17 C17 C18 121.0(8) . .
O16 C17 C18 120.0(8) . .
C17 C18 C19 112.8(7) . .
C17 C18 H18A 109.0 . .
C19 C18 H18A 109.0 . .
C17 C18 H18B 109.0 . .
C19 C18 H18B 109.0 . .
H18A C18 H18B 107.8 . .
C20 C19 C18 113.2(8) . .
C20 C19 H19A 108.9 . .
C18 C19 H19A 108.9 . .
C20 C19 H19B 108.9 . .
C18 C19 H19B 108.9 . .
H19A C19 H19B 107.8 . .
C19 C20 C21 116.4(8) . .
C19 C20 H20A 108.2 . .
C21 C20 H20A 108.2 . .
C19 C20 H20B 108.2 . .
C21 C20 H20B 108.2 . .
H20A C20 H20B 107.3 . .
C20 C21 C22 114.5(8) . .
C20 C21 H21A 108.6 . .
C22 C21 H21A 108.6 . .
C20 C21 H21B 108.6 . .
C22 C21 H21B 108.6 . .
H21A C21 H21B 107.6 . .
C23 C22 C21 111.4(8) . .
C23 C22 H22A 109.3 . .
C21 C22 H22A 109.3 . .
C23 C22 H22B 109.3 . .
C21 C22 H22B 109.3 . .
H22A C22 H22B 108.0 . .
C24 C23 C22 115.5(8) . .
C24 C23 H23A 108.4 . .
C22 C23 H23A 108.4 . .
C24 C23 H23B 108.4 . .
C22 C23 H23B 108.4 . .
H23A C23 H23B 107.5 . .
O19 C24 O18 119.1(9) . .
O19 C24 C23 121.6(8) . .
O18 C24 C23 119.4(8) . .
O20 C25 N2 126.8(8) . .
O20 C25 N1 125.9(9) . .
N2 C25 N1 107.3(7) . .
N1 C26 N4 114.0(7) . .
N1 C26 C27 103.3(6) . .
N4 C26 C27 102.6(7) . .
N1 C26 H26 112.0 . .
N4 C26 H26 112.0 . .
C27 C26 H26 112.0 . .
N2 C27 N3 115.7(8) . .
N2 C27 C26 102.9(7) . .
N3 C27 C26 103.2(7) . .
N2 C27 H27 111.5 . .
N3 C27 H27 111.5 . .
C26 C27 H27 111.5 . .
O21 C28 N4 126.7(9) . .
O21 C28 N3 125.3(10) . .
N4 C28 N3 107.9(8) . .
N5 C29 N2 113.5(7) . .
N5 C29 H29A 108.9 . .
N2 C29 H29A 108.9 . .
N5 C29 H29B 108.9 . .
N2 C29 H29B 108.9 . .
H29A C29 H29B 107.7 . .
N3 C30 N8 115.1(7) . .
N3 C30 H30A 108.5 . .
N8 C30 H30A 108.5 . .
N3 C30 H30B 108.5 . .
N8 C30 H30B 108.5 . .
H30A C30 H30B 107.5 . .
O22 C31 N6 125.2(8) . .
O22 C31 N5 126.5(9) . .
N6 C31 N5 108.3(7) . .
N8 C32 N5 114.8(7) . .
N8 C32 C33 103.0(7) . .
N5 C32 C33 104.4(7) . .
N8 C32 H32 111.4 . .
N5 C32 H32 111.4 . .
C33 C32 H32 111.4 . .
N7 C33 N6 114.6(7) . .
N7 C33 C32 102.5(7) . .
N6 C33 C32 101.7(7) . .
N7 C33 H33 112.4 . .
N6 C33 H33 112.4 . .
C32 C33 H33 112.4 . .
O23 C34 N8 126.7(9) . .
O23 C34 N7 125.4(10) . .
N8 C34 N7 107.9(7) . .
N6 C35 N9 113.6(7) . .
N6 C35 H35A 108.8 . .
N9 C35 H35A 108.8 . .
N6 C35 H35B 108.8 . .
N9 C35 H35B 108.8 . .
H35A C35 H35B 107.7 . .
N7 C36 N12 113.0(8) . .
N7 C36 H36A 109.0 . .
N12 C36 H36A 109.0 . .
N7 C36 H36B 109.0 . .
N12 C36 H36B 109.0 . .
H36A C36 H36B 107.8 . .
O24 C37 N10 126.8(8) . .
O24 C37 N9 125.3(8) . .
N10 C37 N9 107.9(7) . .
N9 C38 N12 116.0(7) . .
N9 C38 C39 103.0(7) . .
N12 C38 C39 102.7(6) . .
N9 C38 H38 111.5 . .
N12 C38 H38 111.5 . .
C39 C38 H38 111.5 . .
N11 C39 N10 115.7(7) . .
N11 C39 C38 103.6(6) . .
N10 C39 C38 103.7(7) . .
N11 C39 H39 111.1 . .
N10 C39 H39 111.1 . .
C38 C39 H39 111.1 . .
O25 C40 N12 126.6(8) . .
O25 C40 N11 125.7(8) . .
N12 C40 N11 107.8(6) . .
N10 C41 N4 113.8(7) . 2_757
N10 C41 H41A 108.8 . .
N4 C41 H41A 108.8 2_757 .
N10 C41 H41B 108.8 . .
N4 C41 H41B 108.8 2_757 .
H41A C41 H41B 107.7 . .
N11 C42 N1 112.9(8) . 2_757
N11 C42 H42A 109.0 . .
N1 C42 H42A 109.0 2_757 .
N11 C42 H42B 109.0 . .
N1 C42 H42B 109.0 2_757 .
H42A C42 H42B 107.8 . .
O29 C43 N13 124.8(9) . .
O29 C43 H43 117.6 . .
N13 C43 H43 117.6 . .
N13 C44 H44A 109.5 . .
N13 C44 H44B 109.5 . .
H44A C44 H44B 109.5 . .
N13 C44 H44C 109.5 . .
H44A C44 H44C 109.5 . .
H44B C44 H44C 109.5 . .
N13 C45 H45A 109.5 . .
N13 C45 H45B 109.5 . .
H45A C45 H45B 109.5 . .
N13 C45 H45C 109.5 . .
H45A C45 H45C 109.5 . .
H45B C45 H45C 109.5 . .
O30 C46 N14 125.1(7) . .
O30 C46 H46 120.1 . .
N14 C46 H46 114.3 . .
N14 C47 H47A 111.5 . .
N14 C47 H47B 108.2 . .
H47A C47 H47B 109.8 . .
N14 C47 H47C 108.7 . .
H47A C47 H47C 109.5 . .
H47B C47 H47C 109.1 . .
N14 C48 H48A 106.8 . .
N14 C48 H48B 112.2 . .
H48A C48 H48B 109.8 . .
N14 C48 H48C 109.2 . .
H48A C48 H48C 109.6 . .
H48B C48 H48C 109.1 . .

loop_
_geom_bond_atom_site_label_1
_geom_bond_atom_site_label_2
_geom_bond_distance
_geom_bond_site_symmetry_2
U1 O1 1.777(6) .
U1 O2 1.782(5) .
U1 O7 2.244(6) 2_556
U1 O7 2.282(5) .
U1 O12 2.408(6) .
U1 O9 2.526(6) .
U1 O8 2.558(6) .
U2 O3 1.780(6) .
U2 O4 1.780(6) .
U2 O7 2.261(6) .
U2 O13 2.318(5) 2_556
U2 O8 2.408(5) .
U2 O11 2.468(6) 2_566
U2 O10 2.482(6) 2_566
U3 O5 1.770(6) .
U3 O6 1.771(7) .
U3 O15 2.444(6) .
U3 O17 2.455(5) .
U3 O16 2.459(6) .
U3 O19 2.474(6) 2_547
U3 O14 2.483(6) .
U3 O18 2.495(6) 2_547
Sr O28 2.493(8) .
Sr O30 2.498(11) .
Sr O29 2.504(7) .
Sr O20 2.547(6) .
Sr O27 2.553(6) .
Sr O26 2.618(6) .
Sr O31 2.627(14) .
Sr O25 2.664(6) 2_757
Sr O24 2.758(5) 2_657
O7 U1 2.244(6) 2_556
O8 C1 1.314(9) .
O9 C1 1.249(10) .
O10 C8 1.260(10) .
O10 U2 2.482(6) 2_566
O11 C8 1.276(10) .
O11 U2 2.468(6) 2_566
O12 C9 1.274(11) .
O13 C9 1.276(10) .
O13 U2 2.318(5) 2_556
O14 C16 1.263(11) .
O15 C16 1.273(11) .
O16 C17 1.276(11) .
O17 C17 1.268(11) .
O18 C24 1.272(11) .
O18 U3 2.495(6) 2_547
O19 C24 1.255(11) .
O19 U3 2.474(6) 2_547
O20 C25 1.221(10) .
O21 C28 1.199(11) .
O22 C31 1.228(10) .
O23 C34 1.218(10) .
O24 C37 1.229(10) .
O24 Sr 2.758(5) 2_657
O25 C40 1.225(9) .
O25 Sr 2.664(5) 2_757
O26 H26A 0.9807 .
O26 H26B 0.9207 .
O27 H27A 0.9135 .
O27 H27B 0.8829 .
O28 H28A 0.9416 .
O28 H28B 0.8658 .
O29 C43 1.247(11) .
O30 C46 1.238(5) .
O32 H32A 0.9629 .
O32 H32B 0.9321 .
N1 C25 1.384(11) .
N1 C26 1.431(11) .
N1 C42 1.463(12) 2_757
N2 C25 1.370(12) .
N2 C27 1.441(10) .
N2 C29 1.457(11) .
N3 C28 1.379(11) .
N3 C30 1.432(12) .
N3 C27 1.445(11) .
N4 C28 1.366(13) .
N4 C41 1.455(11) 2_757
N4 C26 1.464(10) .
N5 C31 1.376(11) .
N5 C29 1.419(12) .
N5 C32 1.447(11) .
N6 C31 1.372(12) .
N6 C35 1.452(11) .
N6 C33 1.463(10) .
N7 C34 1.372(11) .
N7 C36 1.423(13) .
N7 C33 1.458(10) .
N8 C34 1.367(12) .
N8 C32 1.438(10) .
N8 C30 1.449(11) .
N9 C37 1.389(11) .
N9 C38 1.445(11) .
N9 C35 1.454(10) .
N10 C37 1.362(11) .
N10 C41 1.444(11) .
N10 C39 1.464(11) .
N11 C40 1.372(11) .
N11 C42 1.433(10) .
N11 C39 1.447(9) .
N12 C40 1.367(10) .
N12 C38 1.454(10) .
N12 C36 1.457(11) .
N13 C43 1.315(12) .
N13 C45 1.452(12) .
N13 C44 1.462(11) .
N14 C46 1.317(5) .
N14 C47 1.455(5) .
N14 C48 1.456(5) .
C1 C2 1.513(12) .
C2 C3 1.526(12) .
C2 H2A 0.9700 .
C2 H2B 0.9700 .
C3 C4 1.522(14) .
C3 H3A 0.9700 .
C3 H3B 0.9700 .
C4 C5 1.530(15) .
C4 H4A 0.9700 .
C4 H4B 0.9700 .
C5 C6 1.527(13) .
C5 H5A 0.9700 .
C5 H5B 0.9700 .
C6 C7 1.517(12) .
C6 H6A 0.9700 .
C6 H6B 0.9700 .
C7 C8 1.516(12) .
C7 H7A 0.9700 .
C7 H7B 0.9700 .
C8 U2 2.851(9) 2_566
C9 C10 1.494(12) .
C10 C11 1.533(12) .
C10 H10A 0.9700 .
C10 H10B 0.9700 .
C11 C12 1.529(12) .
C11 H11A 0.9700 .
C11 H11B 0.9700 .
C12 C13 1.539(12) .
C12 H12A 0.9700 .
C12 H12B 0.9700 .
C13 C14 1.531(11) .
C13 H13A 0.9700 .
C13 H13B 0.9700 .
C14 C15 1.535(13) .
C14 H14A 0.9700 .
C14 H14B 0.9700 .
C15 C16 1.503(12) .
C15 H15A 0.9700 .
C15 H15B 0.9700 .
C17 C18 1.502(11) .
C18 C19 1.518(12) .
C18 H18A 0.9700 .
C18 H18B 0.9700 .
C19 C20 1.510(13) .
C19 H19A 0.9700 .
C19 H19B 0.9700 .
C20 C21 1.517(12) .
C20 H20A 0.9700 .
C20 H20B 0.9700 .
C21 C22 1.532(12) .
C21 H21A 0.9700 .
C21 H21B 0.9700 .
C22 C23 1.529(12) .
C22 H22A 0.9700 .
C22 H22B 0.9700 .
C23 C24 1.503(13) .
C23 H23A 0.9700 .
C23 H23B 0.9700 .
C24 U3 2.873(10) 2_547
C26 C27 1.564(13) .
C26 H26 0.9800 .
C27 H27 0.9800 .
C29 H29A 0.9700 .
C29 H29B 0.9700 .
C30 H30A 0.9700 .
C30 H30B 0.9700 .
C32 C33 1.569(13) .
C32 H32 0.9800 .
C33 H33 0.9800 .
C35 H35A 0.9700 .
C35 H35B 0.9700 .
C36 H36A 0.9700 .
C36 H36B 0.9700 .
C38 C39 1.549(12) .
C38 H38 0.9800 .
C39 H39 0.9800 .
C41 N4 1.455(11) 2_757
C41 H41A 0.9700 .
C41 H41B 0.9700 .
C42 N1 1.463(12) 2_757
C42 H42A 0.9700 .
C42 H42B 0.9700 .
C43 H43 0.9300 .
C44 H44A 0.9600 .
C44 H44B 0.9600 .
C44 H44C 0.9600 .
C45 H45A 0.9600 .
C45 H45B 0.9600 .
C45 H45C 0.9600 .
C46 H46 0.9303 .
C47 H47A 0.9615 .
C47 H47B 0.9631 .
C47 H47C 0.9621 .
C48 H48A 0.9623 .
C48 H48B 0.9620 .
C48 H48C 0.9632 .

loop_
_geom_hbond_atom_site_label_D
_geom_hbond_atom_site_label_H
_geom_hbond_atom_site_label_A
_geom_hbond_distance_DH
_geom_hbond_distance_HA
_geom_hbond_distance_DA
_geom_hbond_angle_DHA
_geom_hbond_site_symmetry_A
O26 H26A O14 0.98 2.04 3.005(9) 166.1 2_657
O26 H26B O19 0.92 2.13 2.796(9) 128.2 1_665
O27 H27A O22 0.91 2.03 2.909(8) 161.9 2_657
O27 H27B O23 0.88 1.87 2.742(8) 168.7 2_757
O28 H28A O21 0.94 1.72 2.662(10) 177.5 1_455
O28 H28B O22 0.87 1.92 2.750(11) 159.0 .
O32 H32A O10 0.96 2.09 3.039(10) 166.3 .
O32 H32B O15 0.93 2.48 3.162(12) 130.3 1_565
